data_4073184
loop_
_publ_author_name
'Vidyaratne, Indu'
'Scott, Jennifer'
'Gambarotta, Sandro'
'Duchateau, Robbert'

_publ_section_title
;
 Reactivity of Chromium Complexes of a Bis(imino)pyridine Ligand:&#x00A0;
 Highly Active Ethylene Polymerization Catalysts Carrying the Metal in a
 Formally Low Oxidation State
;
_journal_issue 13
_journal_name_full Organometallics
_journal_page_first 3201
_journal_paper_doi 10.1021/om0701423
_journal_volume 26
_journal_year 2007
_chemical_formula_sum 'C52 H78 Al2 Cl Cr N3'
_chemical_formula_weight 886.58
_chemical_name_systematic
; 
 ? 
;
_space_group_IT_number 14
_symmetry_cell_setting monoclinic
_symmetry_space_group_name_Hall '-P 2yn'
_symmetry_space_group_name_H-M 'P 1 21/n 1'
_atom_sites_solution_hydrogens geom
_atom_sites_solution_primary direct
_atom_sites_solution_secondary difmap
_audit_creation_method SHELXL-97
_cell_angle_alpha 90.00
_cell_angle_beta 101.029(11)
_cell_angle_gamma 90.00
_cell_formula_units_Z 4
_cell_length_a 10.895(6)
_cell_length_b 19.206(11)
_cell_length_c 23.981(14)
_cell_measurement_reflns_used 213
_cell_measurement_temperature 203(2)
_cell_measurement_theta_max 21.97
_cell_measurement_theta_min 2.18
_cell_volume 4925(5)
_computing_cell_refinement 'SMART, Bruker (2000)'
_computing_data_collection 'SMART, Bruker (2000)'
_computing_data_reduction 'XPREP, Bruker (2000)'
_computing_molecular_graphics 'SHELXTL, Bruker (2000)'
_computing_publication_material 'SHELXTL, Bruker (2000)'
_computing_structure_refinement 'SHELXL-97 (Sheldrick, 1997)'
_computing_structure_solution 'SHELXS-97 (Sheldrick, 1990)'
_diffrn_ambient_temperature 203(2)
_diffrn_measured_fraction_theta_full 0.974
_diffrn_measured_fraction_theta_max 0.974
_diffrn_measurement_device_type 'CCD area detector'
_diffrn_measurement_method 'phi and omega scans'
_diffrn_radiation_monochromator graphite
_diffrn_radiation_source 'fine-focus sealed tube'
_diffrn_radiation_type MoK\a
_diffrn_radiation_wavelength 0.71073
_diffrn_reflns_av_R_equivalents 0.1077
_diffrn_reflns_av_sigmaI/netI 0.0686
_diffrn_reflns_limit_h_max 11
_diffrn_reflns_limit_h_min -11
_diffrn_reflns_limit_k_max 20
_diffrn_reflns_limit_k_min -20
_diffrn_reflns_limit_l_max 25
_diffrn_reflns_limit_l_min -25
_diffrn_reflns_number 35716
_diffrn_reflns_theta_full 21.97
_diffrn_reflns_theta_max 21.97
_diffrn_reflns_theta_min 2.18
_diffrn_standards_decay_% <1
_exptl_absorpt_coefficient_mu 0.359
_exptl_absorpt_correction_T_max 0.9650
_exptl_absorpt_correction_T_min 0.9650
_exptl_absorpt_correction_type multi-scan
_exptl_absorpt_process_details 'SADABS, Bruker (2000)'
_exptl_crystal_colour brown
_exptl_crystal_density_diffrn 1.196
_exptl_crystal_density_meas 0
_exptl_crystal_density_method 'not measured'
_exptl_crystal_description block
_exptl_crystal_F_000 1912
_exptl_crystal_size_max 0.10
_exptl_crystal_size_mid 0.10
_exptl_crystal_size_min 0.10
_refine_diff_density_max 0.774
_refine_diff_density_min -0.313
_refine_diff_density_rms 0.073
_refine_ls_extinction_method none
_refine_ls_goodness_of_fit_ref 1.050
_refine_ls_hydrogen_treatment constr
_refine_ls_matrix_type full
_refine_ls_number_parameters 532
_refine_ls_number_reflns 5866
_refine_ls_number_restraints 0
_refine_ls_restrained_S_all 1.050
_refine_ls_R_factor_all 0.1065
_refine_ls_R_factor_gt 0.0741
_refine_ls_shift/su_max 0.001
_refine_ls_shift/su_mean 0.001
_refine_ls_structure_factor_coef Fsqd
_refine_ls_weighting_details 'calc w=1/[\s^2^(Fo^2^)+(0.0605P)^2^+19.5117P] where P=(Fo^2^+2Fc^2^)/3'
_refine_ls_weighting_scheme calc
_refine_ls_wR_factor_gt 0.1626
_refine_ls_wR_factor_ref 0.1820
_reflns_number_gt 4262
_reflns_number_total 5866
_reflns_threshold_expression >2sigma(I)
_cod_data_source_file om0701423-file001.cif
_cod_data_source_block sg3113
_cod_depositor_comments
;
The following automatic conversions were performed:

'_symmetry_cell_setting' value 'Monoclinic' changed to 'monoclinic'
according to /home/saulius/struct/CIF-dictionaries/cif_core.dic
dictionary named 'cif_core.dic' version 2.4.1 from 2010-06-29.

Automatic conversion script
Id: cif_fix_values 1715 2011-07-08 13:25:40Z adriana 
;
_cod_original_sg_symbol_H-M P2(1)/n
_cod_database_code 4073184

loop_
_symmetry_equiv_pos_as_xyz
'x, y, z'
'-x+1/2, y+1/2, -z+1/2'
'-x, -y, -z'
'x-1/2, -y-1/2, z-1/2'

loop_
_atom_site_label
_atom_site_type_symbol
_atom_site_fract_x
_atom_site_fract_y
_atom_site_fract_z
_atom_site_U_iso_or_equiv
_atom_site_adp_type
_atom_site_occupancy
_atom_site_symmetry_multiplicity
_atom_site_calc_flag
_atom_site_refinement_flags
Cr1 Cr 0.07217(9) 0.19579(5) 0.23444(4) 0.0291(3) Uani 1 1 d .
Al1 Al 0.27019(17) 0.26765(9) 0.09879(7) 0.0304(5) Uani 1 1 d .
Al2 Al 0.45255(18) 0.17821(10) 0.18537(8) 0.0359(5) Uani 1 1 d .
Cl1 Cl 0.47447(15) 0.22181(8) 0.09891(7) 0.0403(4) Uani 1 1 d .
N1 N 0.1473(5) 0.1809(3) 0.0765(2) 0.0333(12) Uani 1 1 d .
N2 N 0.2832(5) 0.2176(3) 0.1729(2) 0.0342(13) Uani 1 1 d .
N3 N 0.2988(5) 0.3478(2) 0.1477(2) 0.0320(12) Uani 1 1 d .
C1 C 0.0508(6) 0.0788(3) 0.1121(3) 0.0464(18) Uani 1 1 d .
H1A H 0.0197 0.0709 0.0719 0.070 Uiso 1 1 calc R
H1B H -0.0192 0.0837 0.1314 0.070 Uiso 1 1 calc R
H1C H 0.1021 0.0397 0.1279 0.070 Uiso 1 1 calc R
C2 C 0.1283(6) 0.1447(3) 0.1198(3) 0.0340(16) Uani 1 1 d .
C3 C 0.1860(6) 0.1663(3) 0.1759(3) 0.0323(15) Uani 1 1 d .
C4 C 0.1979(6) 0.1259(4) 0.2267(3) 0.0410(17) Uani 1 1 d .
H4A H 0.1791 0.0782 0.2271 0.049 Uiso 1 1 calc R
C5 C 0.2406(6) 0.1649(4) 0.2756(3) 0.0440(18) Uani 1 1 d .
H5A H 0.2602 0.1436 0.3115 0.053 Uiso 1 1 calc R
C6 C 0.2536(6) 0.2389(4) 0.2693(3) 0.0388(16) Uani 1 1 d .
H6A H 0.2410 0.2687 0.2987 0.047 Uiso 1 1 calc R
C7 C 0.2856(6) 0.2679(3) 0.2185(2) 0.0320(15) Uani 1 1 d .
C8 C 0.2981(6) 0.3347(3) 0.2041(3) 0.0332(15) Uani 1 1 d .
C9 C 0.3099(7) 0.3920(4) 0.2478(3) 0.0501(19) Uani 1 1 d .
H9A H 0.3083 0.3721 0.2848 0.075 Uiso 1 1 calc R
H9B H 0.2408 0.4243 0.2376 0.075 Uiso 1 1 calc R
H9C H 0.3883 0.4165 0.2490 0.075 Uiso 1 1 calc R
C10 C 0.0914(6) 0.1594(3) 0.0198(3) 0.0369(16) Uani 1 1 d .
C11 C -0.0244(6) 0.1833(3) -0.0067(3) 0.0455(18) Uani 1 1 d .
C12 C -0.0757(8) 0.1603(4) -0.0603(3) 0.060(2) Uani 1 1 d .
H12A H -0.1543 0.1771 -0.0784 0.071 Uiso 1 1 calc R
C13 C -0.0149(9) 0.1138(4) -0.0875(3) 0.063(2) Uani 1 1 d .
H13A H -0.0525 0.0979 -0.1238 0.075 Uiso 1 1 calc R
C14 C 0.0998(8) 0.0900(4) -0.0629(3) 0.054(2) Uani 1 1 d .
H14A H 0.1418 0.0587 -0.0829 0.065 Uiso 1 1 calc R
C15 C 0.1566(6) 0.1113(3) -0.0085(3) 0.0392(17) Uani 1 1 d .
C16 C -0.0994(7) 0.2353(4) 0.0212(4) 0.062(2) Uani 1 1 d .
H16A H -0.0479 0.2502 0.0578 0.074 Uiso 1 1 calc R
C17 C -0.2204(8) 0.2028(6) 0.0328(4) 0.092(3) Uani 1 1 d .
H17A H -0.2005 0.1622 0.0568 0.138 Uiso 1 1 calc R
H17B H -0.2729 0.1891 -0.0029 0.138 Uiso 1 1 calc R
H17C H -0.2645 0.2365 0.0517 0.138 Uiso 1 1 calc R
C18 C -0.1341(9) 0.2998(5) -0.0159(5) 0.098(3) Uani 1 1 d .
H18A H -0.0586 0.3216 -0.0234 0.147 Uiso 1 1 calc R
H18B H -0.1788 0.3325 0.0037 0.147 Uiso 1 1 calc R
H18C H -0.1870 0.2862 -0.0515 0.147 Uiso 1 1 calc R
C19 C 0.2841(7) 0.0834(4) 0.0165(3) 0.0451(18) Uani 1 1 d .
H19A H 0.3101 0.1036 0.0549 0.054 Uiso 1 1 calc R
C20 C 0.2824(8) 0.0038(4) 0.0227(3) 0.066(2) Uani 1 1 d .
H20A H 0.2218 -0.0092 0.0456 0.099 Uiso 1 1 calc R
H20B H 0.3647 -0.0123 0.0409 0.099 Uiso 1 1 calc R
H20C H 0.2597 -0.0173 -0.0146 0.099 Uiso 1 1 calc R
C21 C 0.3787(7) 0.1045(4) -0.0185(3) 0.062(2) Uani 1 1 d .
H21A H 0.3799 0.1548 -0.0217 0.093 Uiso 1 1 calc R
H21B H 0.3564 0.0841 -0.0561 0.093 Uiso 1 1 calc R
H21C H 0.4609 0.0882 -0.0004 0.093 Uiso 1 1 calc R
C22 C 0.3093(6) 0.4192(3) 0.1318(2) 0.0319(15) Uani 1 1 d .
C23 C 0.2022(6) 0.4600(3) 0.1155(3) 0.0363(16) Uani 1 1 d .
C24 C 0.2158(7) 0.5280(3) 0.0982(3) 0.0457(18) Uani 1 1 d .
H24A H 0.1440 0.5555 0.0868 0.055 Uiso 1 1 calc R
C25 C 0.3288(7) 0.5557(4) 0.0970(3) 0.0507(19) Uani 1 1 d .
H25A H 0.3352 0.6018 0.0847 0.061 Uiso 1 1 calc R
C26 C 0.4356(7) 0.5160(4) 0.1142(3) 0.052(2) Uani 1 1 d .
H26A H 0.5144 0.5356 0.1138 0.063 Uiso 1 1 calc R
C27 C 0.4281(7) 0.4476(3) 0.1319(3) 0.0413(17) Uani 1 1 d .
C28 C 0.0746(7) 0.4339(4) 0.1181(3) 0.054(2) Uani 1 1 d .
H28A H 0.0808 0.3828 0.1234 0.065 Uiso 1 1 calc R
C29 C -0.0196(9) 0.4473(7) 0.0642(4) 0.109(4) Uani 1 1 d .
H29A H 0.0117 0.4287 0.0320 0.163 Uiso 1 1 calc R
H29B H -0.0330 0.4970 0.0593 0.163 Uiso 1 1 calc R
H29C H -0.0980 0.4247 0.0667 0.163 Uiso 1 1 calc R
C30 C 0.0202(9) 0.4632(7) 0.1665(4) 0.113(4) Uani 1 1 d .
H30A H 0.0777 0.4551 0.2020 0.169 Uiso 1 1 calc R
H30B H -0.0589 0.4405 0.1675 0.169 Uiso 1 1 calc R
H30C H 0.0067 0.5129 0.1610 0.169 Uiso 1 1 calc R
C31 C 0.5478(7) 0.4078(4) 0.1529(3) 0.056(2) Uani 1 1 d .
H31A H 0.5243 0.3597 0.1614 0.067 Uiso 1 1 calc R
C32 C 0.6344(7) 0.4029(5) 0.1105(4) 0.078(3) Uani 1 1 d .
H32A H 0.5899 0.3823 0.0754 0.117 Uiso 1 1 calc R
H32B H 0.7059 0.3741 0.1261 0.117 Uiso 1 1 calc R
H32C H 0.6628 0.4492 0.1028 0.117 Uiso 1 1 calc R
C33 C 0.6204(9) 0.4395(5) 0.2088(4) 0.088(3) Uani 1 1 d .
H33A H 0.5660 0.4421 0.2364 0.131 Uiso 1 1 calc R
H33B H 0.6487 0.4860 0.2015 0.131 Uiso 1 1 calc R
H33C H 0.6921 0.4105 0.2236 0.131 Uiso 1 1 calc R
C34 C -0.0131(6) 0.2430(4) 0.2960(3) 0.051(2) Uani 1 1 d .
C35 C -0.0467(7) 0.1723(4) 0.2892(3) 0.054(2) Uani 1 1 d .
H35A H -0.0360 0.1434 0.3214 0.065 Uiso 1 1 calc R
C36 C -0.0952(7) 0.1443(4) 0.2364(4) 0.057(2) Uani 1 1 d .
H36A H -0.1200 0.0973 0.2330 0.068 Uiso 1 1 calc R
C37 C -0.1069(6) 0.1868(4) 0.1880(3) 0.054(2) Uani 1 1 d .
H37A H -0.1368 0.1680 0.1518 0.064 Uiso 1 1 calc R
C38 C -0.0741(7) 0.2575(4) 0.1938(3) 0.053(2) Uani 1 1 d .
H38A H -0.0825 0.2863 0.1616 0.064 Uiso 1 1 calc R
C39 C -0.0291(7) 0.2847(4) 0.2475(3) 0.053(2) Uani 1 1 d .
H39A H -0.0089 0.3322 0.2512 0.063 Uiso 1 1 calc R
C40 C 0.0447(8) 0.2714(5) 0.3532(3) 0.070(2) Uani 1 1 d .
H40A H 0.0489 0.2349 0.3815 0.105 Uiso 1 1 calc R
H40B H -0.0058 0.3095 0.3627 0.105 Uiso 1 1 calc R
H40C H 0.1284 0.2880 0.3524 0.105 Uiso 1 1 calc R
C41 C 0.2388(6) 0.3082(4) 0.0221(3) 0.0427(17) Uani 1 1 d .
H41A H 0.2224 0.2698 -0.0052 0.051 Uiso 1 1 calc R
H41B H 0.1617 0.3357 0.0178 0.051 Uiso 1 1 calc R
C42 C 0.3394(7) 0.3547(3) 0.0043(3) 0.0444(18) Uani 1 1 d .
H42A H 0.3970 0.3688 0.0396 0.053 Uiso 1 1 calc R
C43 C 0.4172(8) 0.3169(4) -0.0323(3) 0.060(2) Uani 1 1 d .
H43A H 0.4801 0.3482 -0.0416 0.090 Uiso 1 1 calc R
H43B H 0.3634 0.3012 -0.0671 0.090 Uiso 1 1 calc R
H43C H 0.4577 0.2770 -0.0118 0.090 Uiso 1 1 calc R
C44 C 0.2878(9) 0.4206(4) -0.0254(4) 0.070(3) Uani 1 1 d .
H44A H 0.3559 0.4479 -0.0349 0.105 Uiso 1 1 calc R
H44B H 0.2453 0.4474 -0.0005 0.105 Uiso 1 1 calc R
H44C H 0.2292 0.4089 -0.0599 0.105 Uiso 1 1 calc R
C45 C 0.4498(6) 0.0759(3) 0.1807(3) 0.0413(17) Uani 1 1 d .
H45A H 0.4143 0.0581 0.2125 0.050 Uiso 1 1 calc R
H45B H 0.3925 0.0627 0.1457 0.050 Uiso 1 1 calc R
C46 C 0.5746(8) 0.0387(4) 0.1816(3) 0.060(2) Uani 1 1 d .
H46A H 0.6302 0.0503 0.2181 0.072 Uiso 1 1 calc R
C47 C 0.5552(10) -0.0403(4) 0.1805(4) 0.085(3) Uani 1 1 d .
H47A H 0.6347 -0.0635 0.1815 0.128 Uiso 1 1 calc R
H47B H 0.4975 -0.0533 0.1460 0.128 Uiso 1 1 calc R
H47C H 0.5211 -0.0543 0.2133 0.128 Uiso 1 1 calc R
C48 C 0.6400(7) 0.0593(4) 0.1357(4) 0.067(2) Uani 1 1 d .
H48A H 0.7182 0.0339 0.1396 0.101 Uiso 1 1 calc R
H48B H 0.6570 0.1089 0.1380 0.101 Uiso 1 1 calc R
H48C H 0.5878 0.0486 0.0992 0.101 Uiso 1 1 calc R
C49 C 0.5798(6) 0.2272(4) 0.2395(3) 0.0460(18) Uani 1 1 d .
H49A H 0.6604 0.2062 0.2367 0.055 Uiso 1 1 calc R
H49B H 0.5819 0.2751 0.2257 0.055 Uiso 1 1 calc R
C50 C 0.5763(7) 0.2321(4) 0.3033(3) 0.059(2) Uani 1 1 d .
H50A H 0.4954 0.2533 0.3071 0.071 Uiso 1 1 calc R
C51 C 0.6803(8) 0.2775(5) 0.3353(4) 0.078(3) Uani 1 1 d .
H51A H 0.6735 0.2798 0.3750 0.116 Uiso 1 1 calc R
H51B H 0.6734 0.3240 0.3192 0.116 Uiso 1 1 calc R
H51C H 0.7607 0.2577 0.3322 0.116 Uiso 1 1 calc R
C52 C 0.5820(10) 0.1600(5) 0.3287(4) 0.094(3) Uani 1 1 d .
H52A H 0.5780 0.1633 0.3687 0.140 Uiso 1 1 calc R
H52B H 0.6598 0.1378 0.3246 0.140 Uiso 1 1 calc R
H52C H 0.5121 0.1326 0.3091 0.140 Uiso 1 1 calc R

loop_
_atom_site_aniso_label
_atom_site_aniso_U_11
_atom_site_aniso_U_22
_atom_site_aniso_U_33
_atom_site_aniso_U_23
_atom_site_aniso_U_13
_atom_site_aniso_U_12
Cr1 0.0251(6) 0.0257(6) 0.0387(6) 0.0076(4) 0.0115(4) 0.0028(4)
Al1 0.0321(11) 0.0240(10) 0.0357(10) 0.0010(8) 0.0080(8) 0.0008(8)
Al2 0.0327(11) 0.0321(11) 0.0423(11) 0.0022(8) 0.0060(9) 0.0059(9)
Cl1 0.0372(10) 0.0392(10) 0.0472(10) 0.0030(7) 0.0150(7) 0.0034(8)
N1 0.031(3) 0.029(3) 0.040(3) 0.006(2) 0.006(2) 0.008(2)
N2 0.040(3) 0.030(3) 0.033(3) 0.000(2) 0.007(2) -0.002(2)
N3 0.040(3) 0.018(3) 0.037(3) 0.000(2) 0.006(2) -0.003(2)
C1 0.049(5) 0.030(4) 0.060(5) 0.003(3) 0.013(4) -0.015(3)
C2 0.029(4) 0.024(4) 0.051(4) 0.006(3) 0.011(3) 0.010(3)
C3 0.038(4) 0.018(3) 0.041(4) 0.008(3) 0.009(3) 0.002(3)
C4 0.033(4) 0.034(4) 0.057(5) 0.011(3) 0.012(3) 0.002(3)
C5 0.041(4) 0.056(5) 0.036(4) 0.015(3) 0.009(3) 0.007(4)
C6 0.032(4) 0.046(5) 0.039(4) 0.003(3) 0.011(3) 0.008(3)
C7 0.034(4) 0.024(4) 0.035(4) -0.001(3) 0.001(3) 0.007(3)
C8 0.034(4) 0.026(4) 0.038(4) -0.004(3) 0.002(3) 0.001(3)
C9 0.063(5) 0.040(4) 0.050(4) -0.005(3) 0.015(4) -0.002(4)
C10 0.041(4) 0.026(4) 0.040(4) 0.006(3) -0.002(3) -0.008(3)
C11 0.040(4) 0.034(4) 0.059(5) 0.001(3) 0.001(4) -0.008(3)
C12 0.061(5) 0.052(5) 0.059(5) 0.004(4) -0.007(4) -0.006(4)
C13 0.084(7) 0.055(5) 0.045(5) -0.004(4) -0.001(5) -0.017(5)
C14 0.063(6) 0.049(5) 0.050(5) -0.006(4) 0.012(4) -0.006(4)
C15 0.050(4) 0.027(4) 0.041(4) -0.002(3) 0.010(3) -0.008(3)
C16 0.041(5) 0.054(5) 0.081(6) -0.008(4) -0.009(4) 0.009(4)
C17 0.055(6) 0.116(9) 0.108(8) -0.004(6) 0.019(5) 0.027(6)
C18 0.077(7) 0.055(6) 0.145(9) 0.010(6) -0.021(6) 0.015(5)
C19 0.051(5) 0.042(4) 0.044(4) -0.011(3) 0.012(4) 0.003(3)
C20 0.087(7) 0.044(5) 0.069(5) -0.010(4) 0.019(5) 0.012(4)
C21 0.065(6) 0.054(5) 0.069(5) -0.013(4) 0.014(4) 0.001(4)
C22 0.039(4) 0.021(4) 0.036(4) -0.007(3) 0.008(3) 0.003(3)
C23 0.034(4) 0.025(4) 0.051(4) -0.005(3) 0.011(3) -0.001(3)
C24 0.050(5) 0.026(4) 0.059(5) 0.001(3) 0.005(4) 0.003(3)
C25 0.062(5) 0.026(4) 0.064(5) 0.005(3) 0.011(4) 0.001(4)
C26 0.057(5) 0.032(4) 0.069(5) -0.006(4) 0.015(4) -0.017(4)
C27 0.050(5) 0.032(4) 0.041(4) -0.003(3) 0.008(3) -0.003(3)
C28 0.052(5) 0.030(4) 0.080(6) 0.004(4) 0.011(4) 0.011(4)
C29 0.064(7) 0.175(12) 0.085(7) -0.032(7) 0.008(6) -0.022(7)
C30 0.073(7) 0.204(13) 0.070(6) -0.015(7) 0.038(5) -0.026(8)
C31 0.044(5) 0.030(4) 0.087(6) 0.004(4) 0.000(4) -0.009(3)
C32 0.040(5) 0.079(7) 0.115(8) -0.008(5) 0.013(5) 0.009(4)
C33 0.067(6) 0.097(8) 0.088(7) -0.001(6) -0.012(5) -0.003(5)
C34 0.039(4) 0.063(6) 0.056(5) 0.006(4) 0.019(4) 0.012(4)
C35 0.042(5) 0.064(6) 0.059(5) 0.011(4) 0.019(4) 0.005(4)
C36 0.040(5) 0.051(5) 0.085(6) 0.000(5) 0.025(4) -0.007(4)
C37 0.042(5) 0.060(6) 0.059(5) -0.001(4) 0.013(4) 0.008(4)
C38 0.048(5) 0.052(5) 0.061(5) 0.013(4) 0.015(4) 0.013(4)
C39 0.053(5) 0.041(5) 0.068(6) 0.006(4) 0.020(4) 0.006(4)
C40 0.067(6) 0.086(6) 0.061(5) -0.003(5) 0.024(4) 0.009(5)
C41 0.047(4) 0.039(4) 0.043(4) -0.002(3) 0.010(3) -0.011(3)
C42 0.056(5) 0.042(4) 0.038(4) 0.001(3) 0.014(3) -0.009(4)
C43 0.072(6) 0.052(5) 0.065(5) 0.004(4) 0.034(4) 0.004(4)
C44 0.108(7) 0.031(4) 0.081(6) 0.007(4) 0.045(5) -0.007(4)
C45 0.039(4) 0.038(4) 0.047(4) 0.002(3) 0.008(3) 0.009(3)
C46 0.068(6) 0.045(5) 0.068(5) 0.002(4) 0.018(4) 0.014(4)
C47 0.129(9) 0.039(5) 0.099(7) 0.015(5) 0.049(6) 0.025(5)
C48 0.052(5) 0.047(5) 0.108(7) -0.006(5) 0.030(5) 0.006(4)
C49 0.033(4) 0.050(4) 0.055(4) -0.002(4) 0.008(3) 0.003(3)
C50 0.046(5) 0.076(6) 0.052(5) -0.012(4) 0.000(4) 0.002(4)
C51 0.056(5) 0.099(7) 0.074(6) -0.028(5) 0.003(4) 0.004(5)
C52 0.118(9) 0.099(8) 0.058(6) 0.010(5) 0.003(5) -0.008(6)

loop_
_atom_type_symbol
_atom_type_description
_atom_type_scat_dispersion_real
_atom_type_scat_dispersion_imag
_atom_type_scat_source
C C 0.0033 0.0016 'International Tables Vol C Tables 4.2.6.8 and 6.1.1.4'
H H 0.0000 0.0000 'International Tables Vol C Tables 4.2.6.8 and 6.1.1.4'
N N 0.0061 0.0033 'International Tables Vol C Tables 4.2.6.8 and 6.1.1.4'
Al Al 0.0645 0.0514 'International Tables Vol C Tables 4.2.6.8 and 6.1.1.4'
Cl Cl 0.1484 0.1585 'International Tables Vol C Tables 4.2.6.8 and 6.1.1.4'
Cr Cr 0.3209 0.6236 'International Tables Vol C Tables 4.2.6.8 and 6.1.1.4'

loop_
_geom_angle_atom_site_label_1
_geom_angle_atom_site_label_2
_geom_angle_atom_site_label_3
_geom_angle
C4 Cr1 C5 41.3(3)
C4 Cr1 C37 120.0(3)
C5 Cr1 C37 157.9(3)
C4 Cr1 C35 116.6(3)
C5 Cr1 C35 104.4(3)
C37 Cr1 C35 71.4(3)
C4 Cr1 C38 147.0(3)
C5 Cr1 C38 162.1(3)
C37 Cr1 C38 39.7(3)
C35 Cr1 C38 84.5(3)
C4 Cr1 C36 108.0(3)
C5 Cr1 C36 124.9(3)
C37 Cr1 C36 39.6(3)
C35 Cr1 C36 39.0(3)
C38 Cr1 C36 71.6(3)
C4 Cr1 C39 167.6(3)
C5 Cr1 C39 129.0(3)
C37 Cr1 C39 71.1(3)
C35 Cr1 C39 70.7(3)
C38 Cr1 C39 38.9(3)
C36 Cr1 C39 84.0(3)
C4 Cr1 C34 141.2(3)
C5 Cr1 C34 105.6(3)
C37 Cr1 C34 85.1(3)
C35 Cr1 C34 39.6(3)
C38 Cr1 C34 71.3(3)
C36 Cr1 C34 71.4(3)
C39 Cr1 C34 39.0(3)
C4 Cr1 C3 40.8(2)
C5 Cr1 C3 69.5(3)
C37 Cr1 C3 103.5(3)
C35 Cr1 C3 151.7(3)
C38 Cr1 C3 109.6(3)
C36 Cr1 C3 120.9(3)
C39 Cr1 C3 135.2(3)
C34 Cr1 C3 167.6(3)
C4 Cr1 C6 72.1(3)
C5 Cr1 C6 40.3(3)
C37 Cr1 C6 160.7(3)
C35 Cr1 C6 118.5(3)
C38 Cr1 C6 121.8(3)
C36 Cr1 C6 156.1(3)
C39 Cr1 C6 95.7(3)
C34 Cr1 C6 93.3(3)
C3 Cr1 C6 75.5(2)
N3 Al1 C41 103.4(3)
N3 Al1 N2 82.4(2)
C41 Al1 N2 172.3(3)
N3 Al1 N1 142.7(2)
C41 Al1 N1 94.9(2)
N2 Al1 N1 77.5(2)
N3 Al1 Cl1 104.56(17)
C41 Al1 Cl1 98.2(2)
N2 Al1 Cl1 85.09(16)
N1 Al1 Cl1 104.55(16)
C49 Al2 N2 116.3(3)
C49 Al2 C45 121.4(3)
N2 Al2 C45 111.9(3)
C49 Al2 Cl1 104.0(2)
N2 Al2 Cl1 88.80(16)
C45 Al2 Cl1 108.5(2)
Al2 Cl1 Al1 82.97(8)
C2 N1 C10 119.8(5)
C2 N1 Al1 113.9(4)
C10 N1 Al1 126.3(4)
C7 N2 C3 108.6(5)
C7 N2 Al2 105.1(4)
C3 N2 Al2 113.7(4)
C7 N2 Al1 109.7(4)
C3 N2 Al1 116.1(4)
Al2 N2 Al1 103.0(2)
C8 N3 C22 116.8(5)
C8 N3 Al1 115.0(4)
C22 N3 Al1 128.0(4)
N1 C2 C3 119.1(6)
N1 C2 C1 121.4(6)
C3 C2 C1 119.4(6)
C4 C3 C2 126.5(6)
C4 C3 N2 117.4(5)
C2 C3 N2 109.9(5)
C4 C3 Cr1 63.3(3)
C2 C3 Cr1 119.5(4)
N2 C3 Cr1 112.0(4)
C5 C4 C3 112.8(6)
C5 C4 Cr1 71.2(4)
C3 C4 Cr1 75.9(4)
C4 C5 C6 117.7(6)
C4 C5 Cr1 67.5(4)
C6 C5 Cr1 75.8(4)
C5 C6 C7 121.1(6)
C5 C6 Cr1 64.0(4)
C7 C6 Cr1 100.0(4)
C8 C7 C6 129.8(6)
C8 C7 N2 115.4(5)
C6 C7 N2 113.9(5)
C7 C8 N3 116.5(5)
C7 C8 C9 121.2(6)
N3 C8 C9 122.3(5)
C11 C10 C15 119.7(6)
C11 C10 N1 121.6(6)
C15 C10 N1 118.6(6)
C12 C11 C10 119.8(7)
C12 C11 C16 117.7(7)
C10 C11 C16 122.5(6)
C13 C12 C11 121.0(8)
C14 C13 C12 120.6(7)
C13 C14 C15 121.0(7)
C14 C15 C10 117.8(6)
C14 C15 C19 118.7(6)
C10 C15 C19 123.5(6)
C11 C16 C18 111.7(7)
C11 C16 C17 111.4(7)
C18 C16 C17 108.1(7)
C21 C19 C15 111.1(6)
C21 C19 C20 110.1(6)
C15 C19 C20 111.5(6)
C23 C22 C27 120.1(6)
C23 C22 N3 120.4(6)
C27 C22 N3 119.5(5)
C22 C23 C24 118.7(6)
C22 C23 C28 122.3(6)
C24 C23 C28 118.9(6)
C25 C24 C23 122.0(7)
C24 C25 C26 119.6(7)
C25 C26 C27 121.1(7)
C26 C27 C22 118.4(6)
C26 C27 C31 118.8(6)
C22 C27 C31 122.7(6)
C23 C28 C30 114.4(7)
C23 C28 C29 113.2(7)
C30 C28 C29 107.0(7)
C27 C31 C32 114.6(7)
C27 C31 C33 110.8(7)
C32 C31 C33 109.0(7)
C39 C34 C35 118.0(7)
C39 C34 C40 121.3(8)
C35 C34 C40 120.7(7)
C39 C34 Cr1 70.3(4)
C35 C34 Cr1 69.0(4)
C40 C34 Cr1 129.6(5)
C36 C35 C34 121.7(7)
C36 C35 Cr1 71.3(4)
C34 C35 Cr1 71.4(4)
C35 C36 C37 119.2(7)
C35 C36 Cr1 69.7(4)
C37 C36 Cr1 69.3(4)
C38 C37 C36 120.0(7)
C38 C37 Cr1 70.6(4)
C36 C37 Cr1 71.1(4)
C37 C38 C39 119.6(7)
C37 C38 Cr1 69.6(4)
C39 C38 Cr1 71.1(4)
C38 C39 C34 121.6(7)
C38 C39 Cr1 70.0(4)
C34 C39 Cr1 70.8(4)
C42 C41 Al1 118.9(5)
C43 C42 C44 109.0(6)
C43 C42 C41 112.9(6)
C44 C42 C41 113.5(6)
C46 C45 Al2 117.5(5)
C48 C46 C45 114.7(6)
C48 C46 C47 109.7(7)
C45 C46 C47 110.1(7)
C50 C49 Al2 122.7(5)
C52 C50 C51 110.7(7)
C52 C50 C49 109.8(7)
C51 C50 C49 112.3(7)

loop_
_geom_bond_atom_site_label_1
_geom_bond_atom_site_label_2
_geom_bond_distance
Cr1 C4 1.952(7)
Cr1 C5 2.000(7)
Cr1 C37 2.060(7)
Cr1 C35 2.064(7)
Cr1 C38 2.073(7)
Cr1 C36 2.083(7)
Cr1 C39 2.088(7)
Cr1 C34 2.094(7)
Cr1 C3 2.119(6)
Cr1 C6 2.158(7)
Al1 N3 1.924(5)
Al1 C41 1.967(6)
Al1 N2 2.002(5)
Al1 N1 2.140(5)
Al1 Cl1 2.393(3)
Al2 C49 1.952(7)
Al2 N2 1.963(5)
Al2 C45 1.968(7)
Al2 Cl1 2.291(3)
N1 C2 1.300(7)
N1 C10 1.439(8)
N2 C7 1.457(7)
N2 C3 1.459(8)
N3 C8 1.378(8)
N3 C22 1.433(8)
C1 C2 1.512(9)
C2 C3 1.435(9)
C3 C4 1.428(8)
C4 C5 1.395(9)
C5 C6 1.438(10)
C6 C7 1.440(9)
C7 C8 1.343(8)
C8 C9 1.508(9)
C10 C11 1.378(9)
C10 C15 1.416(9)
C11 C12 1.374(10)
C11 C16 1.523(10)
C12 C13 1.350(11)
C13 C14 1.355(11)
C14 C15 1.395(9)
C15 C19 1.502(9)
C16 C18 1.529(11)
C16 C17 1.531(12)
C19 C21 1.506(10)
C19 C20 1.535(10)
C22 C23 1.398(9)
C22 C27 1.404(9)
C23 C24 1.387(9)
C23 C28 1.491(9)
C24 C25 1.346(10)
C25 C26 1.387(10)
C26 C27 1.388(9)
C27 C31 1.512(10)
C28 C30 1.509(11)
C28 C29 1.510(11)
C31 C32 1.517(11)
C31 C33 1.546(11)
C34 C39 1.395(10)
C34 C35 1.408(11)
C34 C40 1.498(10)
C35 C36 1.385(10)
C36 C37 1.405(10)
C37 C38 1.404(11)
C38 C39 1.387(10)
C41 C42 1.535(9)
C42 C43 1.519(9)
C42 C44 1.507(10)
C45 C46 1.532(9)
C46 C48 1.476(10)
C46 C47 1.532(11)
C49 C50 1.539(10)
C50 C52 1.509(12)
C50 C51 1.518(11)

loop_
_geom_torsion_atom_site_label_1
_geom_torsion_atom_site_label_2
_geom_torsion_atom_site_label_3
_geom_torsion_atom_site_label_4
_geom_torsion
C49 Al2 Cl1 Al1 -114.2(2)
N2 Al2 Cl1 Al1 2.60(16)
C45 Al2 Cl1 Al1 115.3(2)
N3 Al1 Cl1 Al2 78.26(17)
C41 Al1 Cl1 Al2 -175.5(2)
N2 Al1 Cl1 Al2 -2.56(16)
N1 Al1 Cl1 Al2 -78.23(16)
N3 Al1 N1 C2 -51.0(6)
C41 Al1 N1 C2 -170.8(4)
N2 Al1 N1 C2 7.9(4)
Cl1 Al1 N1 C2 89.4(4)
N3 Al1 N1 C10 131.6(5)
C41 Al1 N1 C10 11.8(5)
N2 Al1 N1 C10 -169.4(5)
Cl1 Al1 N1 C10 -88.0(5)
C49 Al2 N2 C7 -12.9(5)
C45 Al2 N2 C7 132.5(4)
Cl1 Al2 N2 C7 -118.0(4)
C49 Al2 N2 C3 -131.6(4)
C45 Al2 N2 C3 13.9(5)
Cl1 Al2 N2 C3 123.3(4)
C49 Al2 N2 Al1 101.9(3)
C45 Al2 N2 Al1 -112.6(3)
Cl1 Al2 N2 Al1 -3.16(19)
N3 Al1 N2 C7 9.1(4)
C41 Al1 N2 C7 -130(2)
N1 Al1 N2 C7 -139.4(4)
Cl1 Al1 N2 C7 114.5(4)
N3 Al1 N2 C3 132.6(4)
C41 Al1 N2 C3 -6(2)
N1 Al1 N2 C3 -15.8(4)
Cl1 Al1 N2 C3 -121.9(4)
N3 Al1 N2 Al2 -102.4(2)
C41 Al1 N2 Al2 119(2)
N1 Al1 N2 Al2 109.1(2)
Cl1 Al1 N2 Al2 3.04(19)
C41 Al1 N3 C8 167.3(4)
N2 Al1 N3 C8 -7.5(4)
N1 Al1 N3 C8 50.0(6)
Cl1 Al1 N3 C8 -90.4(4)
C41 Al1 N3 C22 -6.6(6)
N2 Al1 N3 C22 178.6(5)
N1 Al1 N3 C22 -123.9(5)
Cl1 Al1 N3 C22 95.7(5)
C10 N1 C2 C3 179.2(5)
Al1 N1 C2 C3 1.7(7)
C10 N1 C2 C1 1.5(9)
Al1 N1 C2 C1 -176.0(5)
N1 C2 C3 C4 -165.6(6)
C1 C2 C3 C4 12.1(9)
N1 C2 C3 N2 -14.2(8)
C1 C2 C3 N2 163.5(5)
N1 C2 C3 Cr1 117.3(5)
C1 C2 C3 Cr1 -64.9(7)
C7 N2 C3 C4 -60.6(7)
Al2 N2 C3 C4 56.0(6)
Al1 N2 C3 C4 175.3(4)
C7 N2 C3 C2 145.1(5)
Al2 N2 C3 C2 -98.3(5)
Al1 N2 C3 C2 21.0(6)
C7 N2 C3 Cr1 9.7(5)
Al2 N2 C3 Cr1 126.3(3)
Al1 N2 C3 Cr1 -114.4(3)
C5 Cr1 C3 C4 37.4(4)
C37 Cr1 C3 C4 -120.7(4)
C35 Cr1 C3 C4 -44.9(7)
C38 Cr1 C3 C4 -161.7(4)
C36 Cr1 C3 C4 -81.8(5)
C39 Cr1 C3 C4 162.7(4)
C34 Cr1 C3 C4 106.3(12)
C6 Cr1 C3 C4 79.2(4)
C4 Cr1 C3 C2 118.7(6)
C5 Cr1 C3 C2 156.1(5)
C37 Cr1 C3 C2 -1.9(5)
C35 Cr1 C3 C2 73.8(7)
C38 Cr1 C3 C2 -43.0(5)
C36 Cr1 C3 C2 36.9(6)
C39 Cr1 C3 C2 -78.6(6)
C34 Cr1 C3 C2 -134.9(11)
C6 Cr1 C3 C2 -162.0(5)
C4 Cr1 C3 N2 -110.6(6)
C5 Cr1 C3 N2 -73.2(4)
C37 Cr1 C3 N2 128.7(4)
C35 Cr1 C3 N2 -155.6(5)
C38 Cr1 C3 N2 87.7(5)
C36 Cr1 C3 N2 167.5(4)
C39 Cr1 C3 N2 52.1(6)
C34 Cr1 C3 N2 -4.3(14)
C6 Cr1 C3 N2 -31.4(4)
C2 C3 C4 C5 -170.5(6)
N2 C3 C4 C5 40.0(8)
Cr1 C3 C4 C5 -62.2(5)
C2 C3 C4 Cr1 -108.3(6)
N2 C3 C4 Cr1 102.2(5)
C37 Cr1 C4 C5 -164.4(4)
C35 Cr1 C4 C5 -81.5(5)
C38 Cr1 C4 C5 153.4(5)
C36 Cr1 C4 C5 -122.8(4)
C39 Cr1 C4 C5 42.6(15)
C34 Cr1 C4 C5 -40.3(6)
C3 Cr1 C4 C5 120.5(6)
C6 Cr1 C4 C5 32.1(4)
C5 Cr1 C4 C3 -120.5(6)
C37 Cr1 C4 C3 75.1(5)
C35 Cr1 C4 C3 158.0(4)
C38 Cr1 C4 C3 32.9(7)
C36 Cr1 C4 C3 116.7(4)
C39 Cr1 C4 C3 -77.9(14)
C34 Cr1 C4 C3 -160.8(4)
C6 Cr1 C4 C3 -88.4(4)
C3 C4 C5 C6 6.2(9)
Cr1 C4 C5 C6 -58.8(5)
C3 C4 C5 Cr1 65.0(5)
C37 Cr1 C5 C4 38.1(9)
C35 Cr1 C5 C4 114.1(4)
C38 Cr1 C5 C4 -127.6(9)
C36 Cr1 C5 C4 77.1(5)
C39 Cr1 C5 C4 -169.3(4)
C34 Cr1 C5 C4 155.1(4)
C3 Cr1 C5 C4 -36.9(4)
C6 Cr1 C5 C4 -128.6(6)
C4 Cr1 C5 C6 128.6(6)
C37 Cr1 C5 C6 166.7(7)
C35 Cr1 C5 C6 -117.3(4)
C38 Cr1 C5 C6 1.0(11)
C36 Cr1 C5 C6 -154.3(4)
C39 Cr1 C5 C6 -40.7(5)
C34 Cr1 C5 C6 -76.3(4)
C3 Cr1 C5 C6 91.6(4)
C4 C5 C6 C7 -31.4(9)
Cr1 C5 C6 C7 -86.0(6)
C4 C5 C6 Cr1 54.6(5)
C4 Cr1 C6 C5 -32.8(4)
C37 Cr1 C6 C5 -164.9(8)
C35 Cr1 C6 C5 78.3(5)
C38 Cr1 C6 C5 -179.7(4)
C36 Cr1 C6 C5 61.4(8)
C39 Cr1 C6 C5 149.4(4)
C34 Cr1 C6 C5 110.4(4)
C3 Cr1 C6 C5 -75.3(4)
C4 Cr1 C6 C7 87.0(4)
C5 Cr1 C6 C7 119.9(6)
C37 Cr1 C6 C7 -45.0(10)
C35 Cr1 C6 C7 -161.9(4)
C38 Cr1 C6 C7 -59.8(5)
C36 Cr1 C6 C7 -178.8(6)
C39 Cr1 C6 C7 -90.7(4)
C34 Cr1 C6 C7 -129.8(4)
C3 Cr1 C6 C7 44.6(4)
C5 C6 C7 C8 177.8(6)
Cr1 C6 C7 C8 112.3(7)
C5 C6 C7 N2 9.2(8)
Cr1 C6 C7 N2 -56.4(5)
C3 N2 C7 C8 -137.6(6)
Al2 N2 C7 C8 100.4(5)
Al1 N2 C7 C8 -9.7(6)
C3 N2 C7 C6 32.8(6)
Al2 N2 C7 C6 -89.3(5)
Al1 N2 C7 C6 160.6(4)
C6 C7 C8 N3 -164.3(6)
N2 C7 C8 N3 4.1(8)
C6 C7 C8 C9 15.3(10)
N2 C7 C8 C9 -176.2(5)
C22 N3 C8 C7 178.6(5)
Al1 N3 C8 C7 4.0(7)
C22 N3 C8 C9 -1.0(9)
Al1 N3 C8 C9 -175.6(5)
C2 N1 C10 C11 91.2(7)
Al1 N1 C10 C11 -91.6(7)
C2 N1 C10 C15 -87.5(7)
Al1 N1 C10 C15 89.7(6)
C15 C10 C11 C12 0.1(10)
N1 C10 C11 C12 -178.6(6)
C15 C10 C11 C16 -179.7(6)
N1 C10 C11 C16 1.7(10)
C10 C11 C12 C13 0.7(11)
C16 C11 C12 C13 -179.6(7)
C11 C12 C13 C14 -1.6(12)
C12 C13 C14 C15 1.7(12)
C13 C14 C15 C10 -1.0(10)
C13 C14 C15 C19 -179.8(7)
C11 C10 C15 C14 0.1(9)
N1 C10 C15 C14 178.8(6)
C11 C10 C15 C19 178.8(6)
N1 C10 C15 C19 -2.4(9)
C12 C11 C16 C18 -55.4(9)
C10 C11 C16 C18 124.3(7)
C12 C11 C16 C17 65.6(9)
C10 C11 C16 C17 -114.7(8)
C14 C15 C19 C21 61.7(8)
C10 C15 C19 C21 -117.0(7)
C14 C15 C19 C20 -61.6(8)
C10 C15 C19 C20 119.7(7)
C8 N3 C22 C23 -89.1(7)
Al1 N3 C22 C23 84.7(7)
C8 N3 C22 C27 91.9(7)
Al1 N3 C22 C27 -94.3(6)
C27 C22 C23 C24 1.7(9)
N3 C22 C23 C24 -177.3(6)
C27 C22 C23 C28 -176.1(6)
N3 C22 C23 C28 4.9(9)
C22 C23 C24 C25 -0.5(10)
C28 C23 C24 C25 177.3(7)
C23 C24 C25 C26 -0.7(11)
C24 C25 C26 C27 0.7(11)
C25 C26 C27 C22 0.4(10)
C25 C26 C27 C31 -177.0(7)
C23 C22 C27 C26 -1.6(9)
N3 C22 C27 C26 177.4(6)
C23 C22 C27 C31 175.7(6)
N3 C22 C27 C31 -5.2(9)
C22 C23 C28 C30 105.3(9)
C24 C23 C28 C30 -72.5(10)
C22 C23 C28 C29 -131.8(8)
C24 C23 C28 C29 50.4(10)
C26 C27 C31 C32 -57.4(9)
C22 C27 C31 C32 125.2(7)
C26 C27 C31 C33 66.4(9)
C22 C27 C31 C33 -111.0(8)
C4 Cr1 C34 C39 160.3(5)
C5 Cr1 C34 C39 134.0(5)
C37 Cr1 C34 C39 -65.7(5)
C35 Cr1 C34 C39 -132.2(7)
C38 Cr1 C34 C39 -27.5(5)
C36 Cr1 C34 C39 -103.8(5)
C3 Cr1 C34 C39 68.8(13)
C6 Cr1 C34 C39 95.0(5)
C4 Cr1 C34 C35 -67.6(6)
C5 Cr1 C34 C35 -93.9(5)
C37 Cr1 C34 C35 66.5(5)
C38 Cr1 C34 C35 104.6(5)
C36 Cr1 C34 C35 28.3(4)
C39 Cr1 C34 C35 132.2(7)
C3 Cr1 C34 C35 -159.1(11)
C6 Cr1 C34 C35 -132.9(4)
C4 Cr1 C34 C40 45.5(10)
C5 Cr1 C34 C40 19.2(8)
C37 Cr1 C34 C40 179.6(8)
C35 Cr1 C34 C40 113.1(9)
C38 Cr1 C34 C40 -142.3(8)
C36 Cr1 C34 C40 141.4(8)
C39 Cr1 C34 C40 -114.7(9)
C3 Cr1 C34 C40 -46.0(16)
C6 Cr1 C34 C40 -19.8(8)
C39 C34 C35 C36 -0.5(10)
C40 C34 C35 C36 -177.2(7)
Cr1 C34 C35 C36 -52.7(6)
C39 C34 C35 Cr1 52.2(6)
C40 C34 C35 Cr1 -124.5(7)
C4 Cr1 C35 C36 -86.0(5)
C5 Cr1 C35 C36 -128.4(5)
C37 Cr1 C35 C36 28.9(5)
C38 Cr1 C35 C36 67.4(5)
C39 Cr1 C35 C36 104.8(5)
C34 Cr1 C35 C36 134.4(7)
C3 Cr1 C35 C36 -55.0(8)
C6 Cr1 C35 C36 -169.2(4)
C4 Cr1 C35 C34 139.6(4)
C5 Cr1 C35 C34 97.2(5)
C37 Cr1 C35 C34 -105.5(5)
C38 Cr1 C35 C34 -67.0(5)
C36 Cr1 C35 C34 -134.4(7)
C39 Cr1 C35 C34 -29.6(4)
C3 Cr1 C35 C34 170.7(5)
C6 Cr1 C35 C34 56.4(5)
C34 C35 C36 C37 2.4(11)
Cr1 C35 C36 C37 -50.4(6)
C34 C35 C36 Cr1 52.7(6)
C4 Cr1 C36 C35 110.3(5)
C5 Cr1 C36 C35 67.7(6)
C37 Cr1 C36 C35 -134.1(7)
C38 Cr1 C36 C35 -104.5(5)
C39 Cr1 C36 C35 -66.6(5)
C34 Cr1 C36 C35 -28.7(4)
C3 Cr1 C36 C35 153.2(4)
C6 Cr1 C36 C35 23.9(9)
C4 Cr1 C36 C37 -115.6(5)
C5 Cr1 C36 C37 -158.2(4)
C35 Cr1 C36 C37 134.1(7)
C38 Cr1 C36 C37 29.6(4)
C39 Cr1 C36 C37 67.5(5)
C34 Cr1 C36 C37 105.4(5)
C3 Cr1 C36 C37 -72.8(5)
C6 Cr1 C36 C37 158.0(6)
C35 C36 C37 C38 -2.4(10)
Cr1 C36 C37 C38 -53.0(6)
C35 C36 C37 Cr1 50.6(6)
C4 Cr1 C37 C38 -145.1(4)
C5 Cr1 C37 C38 -173.2(7)
C35 Cr1 C37 C38 104.4(5)
C36 Cr1 C37 C38 132.9(7)
C39 Cr1 C37 C38 29.0(4)
C34 Cr1 C37 C38 66.3(5)
C3 Cr1 C37 C38 -104.6(4)
C6 Cr1 C37 C38 -19.8(10)
C4 Cr1 C37 C36 82.1(5)
C5 Cr1 C37 C36 53.9(9)
C35 Cr1 C37 C36 -28.5(5)
C38 Cr1 C37 C36 -132.9(7)
C39 Cr1 C37 C36 -103.8(5)
C34 Cr1 C37 C36 -66.5(5)
C3 Cr1 C37 C36 122.5(4)
C6 Cr1 C37 C36 -152.7(7)
C36 C37 C38 C39 0.6(10)
Cr1 C37 C38 C39 -52.6(6)
C36 C37 C38 Cr1 53.2(6)
C4 Cr1 C38 C37 65.5(7)
C5 Cr1 C38 C37 171.7(8)
C35 Cr1 C38 C37 -67.3(5)
C36 Cr1 C38 C37 -29.5(4)
C39 Cr1 C38 C37 -133.1(7)
C34 Cr1 C38 C37 -105.5(5)
C3 Cr1 C38 C37 87.6(5)
C6 Cr1 C38 C37 172.4(4)
C4 Cr1 C38 C39 -161.4(5)
C5 Cr1 C38 C39 -55.2(11)
C37 Cr1 C38 C39 133.1(7)
C35 Cr1 C38 C39 65.8(5)
C36 Cr1 C38 C39 103.6(5)
C34 Cr1 C38 C39 27.6(4)
C3 Cr1 C38 C39 -139.3(4)
C6 Cr1 C38 C39 -54.5(5)
C37 C38 C39 C34 1.4(11)
Cr1 C38 C39 C34 -50.5(6)
C37 C38 C39 Cr1 51.9(6)
C35 C34 C39 C38 -1.4(11)
C40 C34 C39 C38 175.3(7)
Cr1 C34 C39 C38 50.2(6)
C35 C34 C39 Cr1 -51.6(6)
C40 C34 C39 Cr1 125.1(7)
C4 Cr1 C39 C38 125.9(13)
C5 Cr1 C39 C38 161.0(4)
C37 Cr1 C39 C38 -29.5(4)
C35 Cr1 C39 C38 -105.8(5)
C36 Cr1 C39 C38 -68.1(5)
C34 Cr1 C39 C38 -135.8(7)
C3 Cr1 C39 C38 60.7(6)
C6 Cr1 C39 C38 136.0(4)
C4 Cr1 C39 C34 -98.3(13)
C5 Cr1 C39 C34 -63.2(6)
C37 Cr1 C39 C34 106.3(5)
C35 Cr1 C39 C34 30.0(4)
C38 Cr1 C39 C34 135.8(7)
C36 Cr1 C39 C34 67.8(5)
C3 Cr1 C39 C34 -163.4(4)
C6 Cr1 C39 C34 -88.2(5)
N3 Al1 C41 C42 58.1(6)
N2 Al1 C41 C42 -163.7(18)
N1 Al1 C41 C42 -154.6(5)
Cl1 Al1 C41 C42 -49.1(5)
Al1 C41 C42 C43 100.5(6)
Al1 C41 C42 C44 -134.7(6)
C49 Al2 C45 C46 -44.6(6)
N2 Al2 C45 C46 171.9(5)
Cl1 Al2 C45 C46 75.6(5)
Al2 C45 C46 C48 -58.4(8)
Al2 C45 C46 C47 177.3(5)
N2 Al2 C49 C50 65.5(7)
C45 Al2 C49 C50 -76.5(7)
Cl1 Al2 C49 C50 161.2(5)
Al2 C49 C50 C52 60.7(8)
Al2 C49 C50 C51 -175.7(6)
